data_7131445
loop_
_publ_author_name
'Crist&#xf3;bal, Christian'
'Corral, C&#xe9;sar'
'Carretero, Juan C.'
'Ribagorda, Maria'
'Adrio, Javier'

_publ_section_title
;
 Enantioselective transformations of 5-hydroxymethylfurfural <i>via</i>
 catalytic asymmetric 1,3-dipolar cycloaddition of azomethine ylides.
;
_journal_issue 29
_journal_name_full 'Chemical communications (Cambridge, England)'
_journal_page_first 4336
_journal_page_last 4339
_journal_paper_doi 10.1039/d3cc00499f
_journal_volume 59
_journal_year 2023
_chemical_absolute_configuration ad
_chemical_formula_sum 'C20 H20 N2 O6'
_chemical_formula_weight 384.38
_space_group_crystal_system orthorhombic
_space_group_IT_number 19
_space_group_name_Hall 'P 2ac 2ab'
_space_group_name_H-M_alt 'P 21 21 21'
_atom_sites_solution_hydrogens mixed
_audit_block_doi 10.5517/ccdc.csd.cc2dm7pz
_audit_update_record
;
2022-11-29 deposited with the CCDC.	2023-03-07 downloaded from the CCDC.
;
_cell_angle_alpha 90
_cell_angle_beta 90
_cell_angle_gamma 90
_cell_formula_units_Z 4
_cell_length_a 6.5537(2)
_cell_length_b 14.9106(4)
_cell_length_c 18.4935(4)
_cell_measurement_reflns_used 9866
_cell_measurement_temperature 100.(2)
_cell_measurement_theta_max 74.5204
_cell_measurement_theta_min 3.8081
_cell_volume 1807.18(8)
_computing_molecular_graphics 'shelXle (C.B. Huebschle, rev 1328)'
_computing_structure_refinement 'SHELXL-2019/1 (Sheldrick, 2019)'
_computing_structure_solution 'XT, VERSION 2018/2'
_diffrn_ambient_temperature 100(2)
_diffrn_measured_fraction_theta_full 0.998
_diffrn_measured_fraction_theta_max 0.998
_diffrn_measurement_device_type 'Bruker D8 Venture Cu-IMS3.0'
_diffrn_radiation_type CuK\a
_diffrn_radiation_wavelength 1.54178
_diffrn_reflns_av_R_equivalents 0.0380
_diffrn_reflns_av_unetI/netI 0.0186
_diffrn_reflns_limit_h_max 7
_diffrn_reflns_limit_h_min -7
_diffrn_reflns_limit_k_max 15
_diffrn_reflns_limit_k_min -17
_diffrn_reflns_limit_l_max 22
_diffrn_reflns_limit_l_min -19
_diffrn_reflns_number 21276
_diffrn_reflns_theta_full 68.23
_diffrn_reflns_theta_max 68.23
_diffrn_reflns_theta_min 3.81
_diffrn_source 'sealed tube'
_diffrn_source_type 'Incoatec Cu-IMS3.0'
_exptl_absorpt_coefficient_mu 0.881
_exptl_absorpt_correction_T_max 0.93
_exptl_absorpt_correction_T_min 0.77
_exptl_absorpt_correction_type multi-scan
_exptl_absorpt_process_details SADABS
_exptl_crystal_colour 'pale yellow'
_exptl_crystal_density_diffrn 1.413
_exptl_crystal_density_method 'not measured'
_exptl_crystal_description plate
_exptl_crystal_F_000 808
_exptl_crystal_size_max 0.314
_exptl_crystal_size_mid 0.237
_exptl_crystal_size_min 0.084
_refine_diff_density_max 0.200
_refine_diff_density_min -0.144
_refine_ls_abs_structure_details
;

Flack x determined using 1305 quotients [(I+)-(I-)]/[(I+)+(I-)]
(Parsons, Flack and Wagner, Acta Cryst. B69 (2013) 249-259).
;
_refine_ls_abs_structure_Flack 0.04(6)
_refine_ls_extinction_method none
_refine_ls_goodness_of_fit_ref 1.055
_refine_ls_hydrogen_treatment mixed
_refine_ls_matrix_type full
_refine_ls_number_parameters 261
_refine_ls_number_reflns 3302
_refine_ls_number_restraints 0
_refine_ls_restrained_S_all 1.055
_refine_ls_R_factor_all 0.0283
_refine_ls_R_factor_gt 0.0271
_refine_ls_shift/su_max 0.000
_refine_ls_shift/su_mean 0.000
_refine_ls_structure_factor_coef Fsqd
_refine_ls_weighting_details 'w=1/[\s^2^(Fo^2^)+(0.0388P)^2^+0.4017P] where P=(Fo^2^+2Fc^2^)/3'
_refine_ls_weighting_scheme calc
_refine_ls_wR_factor_gt 0.0704
_refine_ls_wR_factor_ref 0.0711
_reflns_number_gt 3184
_reflns_number_total 3302
_reflns_threshold_expression 'I > 2\s(I)'
_cod_data_source_file d3cc00499f2.cif
_cod_data_source_block 03457_Cu
_cod_depositor_comments 'Adding full bibliography for 7131445.cif.'
_cod_database_code 7131445

loop_
_space_group_symop_operation_xyz
'x, y, z'
'-x+1/2, -y, z+1/2'
'-x, y+1/2, -z+1/2'
'x+1/2, -y+1/2, -z'

loop_
_atom_site_type_symbol
_atom_site_label
_atom_site_fract_x
_atom_site_fract_y
_atom_site_fract_z
_atom_site_U_iso_or_equiv
_atom_site_adp_type
_atom_site_calc_flag
_atom_site_refinement_flags_adp
_atom_site_refinement_flags_occupancy
_atom_site_refinement_flags_posn
_atom_site_occupancy
_atom_site_disorder_assembly
_atom_site_disorder_group
C C1 0.2914(3) 0.41217(14) 0.70354(10) 0.0234(4) Uani d . . . 1 . .
C C2 0.1574(3) 0.35750(14) 0.73645(11) 0.0249(4) Uani d . . . 1 . .
H H2 0.150596 0.344841 0.786738 0.030000 Uiso calc U . R 1 . .
C C3 0.0271(3) 0.32200(15) 0.68154(11) 0.0238(4) Uani d . . . 1 . .
H H3 -0.082940 0.281359 0.688280 0.029000 Uiso calc U . R 1 . .
C C4 0.0901(3) 0.35716(14) 0.61860(11) 0.0209(4) Uani d . . . 1 . .
C C5 0.0205(3) 0.34935(14) 0.54207(10) 0.0215(4) Uani d . . . 1 . .
H H5 -0.074352 0.296962 0.538902 0.026000 Uiso calc U . R 1 . .
C C6 -0.0942(3) 0.43433(14) 0.50971(10) 0.0205(4) Uani d . . . 1 . .
H H6 -0.242742 0.422111 0.502275 0.025000 Uiso calc U . R 1 . .
C C7 -0.0609(3) 0.51754(14) 0.55399(10) 0.0204(4) Uani d . . . 1 . .
C C8 0.1420(3) 0.53686(14) 0.45240(10) 0.0215(4) Uani d . . . 1 . .
C C9 0.0149(3) 0.45328(13) 0.43766(10) 0.0207(4) Uani d . . . 1 . .
H H9 -0.085766 0.464208 0.397995 0.025000 Uiso calc U . R 1 . .
C C10 0.1437(3) 0.36679(13) 0.42252(10) 0.0207(4) Uani d . . . 1 . .
C C11 0.4640(3) 0.46748(15) 0.73059(11) 0.0248(4) Uani d . . . 1 . .
H H11A 0.459967 0.527013 0.706935 0.030000 Uiso calc U . R 1 . .
H H11B 0.448061 0.476739 0.783296 0.030000 Uiso calc U . R 1 . .
C C12 0.3445(3) 0.38685(13) 0.38387(10) 0.0208(4) Uani d . . . 1 . .
C C13 0.5065(4) 0.41227(17) 0.27244(12) 0.0332(5) Uani d . . . 1 . .
H H13A 0.475463 0.413673 0.220618 0.050000 Uiso calc U . R 1 . .
H H13B 0.609015 0.365905 0.281978 0.050000 Uiso calc U . R 1 . .
H H13C 0.559590 0.470785 0.287544 0.050000 Uiso calc U . R 1 . .
C C14 0.0119(3) 0.29936(15) 0.38084(11) 0.0252(4) Uani d . . . 1 . .
H H14A -0.018996 0.323364 0.332742 0.038000 Uiso calc U . R 1 . .
H H14B -0.115569 0.288981 0.407231 0.038000 Uiso calc U . R 1 . .
H H14C 0.086153 0.242631 0.375903 0.038000 Uiso calc U . R 1 . .
C C15 0.1857(3) 0.64454(14) 0.55547(10) 0.0217(4) Uani d . . . 1 . .
C C16 0.3820(3) 0.63363(14) 0.58166(11) 0.0256(4) Uani d . . . 1 . .
H H16 0.453225 0.578944 0.574121 0.031000 Uiso calc U . R 1 . .
C C17 0.4736(4) 0.70380(16) 0.61919(12) 0.0315(5) Uani d . . . 1 . .
H H17 0.608014 0.697208 0.637635 0.038000 Uiso calc U . R 1 . .
C C18 0.3680(4) 0.78334(16) 0.62958(12) 0.0326(5) Uani d . . . 1 . .
H H18 0.429365 0.830710 0.656182 0.039000 Uiso calc U . R 1 . .
C C19 0.1738(4) 0.79419(15) 0.60141(12) 0.0316(5) Uani d . . . 1 . .
H H19 0.104070 0.849511 0.607668 0.038000 Uiso calc U . R 1 . .
C C20 0.0801(3) 0.72431(14) 0.56393(11) 0.0265(5) Uani d . . . 1 . .
H H20 -0.053275 0.731252 0.544609 0.032000 Uiso calc U . R 1 . .
N N1 0.1945(3) 0.33161(12) 0.49416(9) 0.0219(4) Uani d . . . 1 . .
H H1N 0.301(4) 0.3605(18) 0.5108(13) 0.026000 Uiso d U . . 1 . .
N N2 0.0886(3) 0.56937(12) 0.52071(8) 0.0207(4) Uani d . . . 1 . .
O O1 0.2537(2) 0.41348(9) 0.63012(7) 0.0219(3) Uani d . . . 1 . .
O O2 -0.1448(2) 0.53771(10) 0.61028(7) 0.0248(3) Uani d . . . 1 . .
O O3 0.2650(2) 0.57105(10) 0.41289(8) 0.0280(3) Uani d . . . 1 . .
O O4 0.3217(2) 0.39215(10) 0.31277(7) 0.0244(3) Uani d . . . 1 . .
O O5 0.5052(2) 0.39581(11) 0.41481(8) 0.0301(3) Uani d . . . 1 . .
O O6 0.6548(2) 0.42695(12) 0.71698(9) 0.0347(4) Uani d . . . 1 . .
H H6O 0.715(5) 0.456(2) 0.6778(16) 0.042000 Uiso d U . . 1 . .

loop_
_atom_site_aniso_label
_atom_site_aniso_U_11
_atom_site_aniso_U_22
_atom_site_aniso_U_33
_atom_site_aniso_U_12
_atom_site_aniso_U_13
_atom_site_aniso_U_23
C1 0.0293(11) 0.0236(11) 0.0173(9) 0.0045(9) -0.0023(7) -0.0007(8)
C2 0.0321(11) 0.0238(10) 0.0189(9) 0.0020(9) 0.0013(9) 0.0008(8)
C3 0.0283(10) 0.0201(10) 0.0230(10) -0.0002(8) 0.0020(8) 0.0008(8)
C4 0.0230(9) 0.0174(9) 0.0222(10) -0.0001(8) -0.0014(8) -0.0005(8)
C5 0.0251(10) 0.0196(10) 0.0197(9) -0.0011(8) 0.0018(8) -0.0002(8)
C6 0.0204(9) 0.0224(10) 0.0189(9) -0.0007(8) -0.0004(7) -0.0009(8)
C7 0.0177(9) 0.0247(11) 0.0187(9) 0.0026(8) -0.0018(8) 0.0017(8)
C8 0.0255(10) 0.0198(10) 0.0192(9) 0.0026(8) -0.0006(8) 0.0009(8)
C9 0.0223(10) 0.0224(10) 0.0172(9) 0.0011(8) -0.0014(7) -0.0006(7)
C10 0.0251(10) 0.0197(10) 0.0173(9) -0.0012(8) -0.0005(8) -0.0009(7)
C11 0.0282(11) 0.0238(11) 0.0224(9) -0.0009(9) -0.0027(8) -0.0010(9)
C12 0.0228(10) 0.0173(9) 0.0221(10) 0.0014(8) -0.0003(8) -0.0005(8)
C13 0.0307(12) 0.0385(14) 0.0304(11) 0.0026(10) 0.0118(9) 0.0076(10)
C14 0.0261(10) 0.0250(11) 0.0244(10) -0.0038(9) 0.0008(8) -0.0055(8)
C15 0.0271(10) 0.0198(9) 0.0183(9) -0.0023(8) 0.0024(8) 0.0006(8)
C16 0.0289(11) 0.0211(10) 0.0268(10) 0.0000(8) -0.0005(9) 0.0004(8)
C17 0.0311(11) 0.0325(12) 0.0309(11) -0.0027(10) -0.0053(10) -0.0012(9)
C18 0.0392(13) 0.0288(12) 0.0297(11) -0.0072(10) 0.0027(10) -0.0074(9)
C19 0.0393(12) 0.0216(11) 0.0339(12) -0.0003(10) 0.0072(10) -0.0052(9)
C20 0.0293(11) 0.0223(11) 0.0278(10) 0.0014(8) 0.0022(9) 0.0000(9)
N1 0.0253(9) 0.0211(9) 0.0192(8) 0.0011(7) -0.0003(7) 0.0003(7)
N2 0.0240(8) 0.0200(8) 0.0180(8) -0.0008(7) -0.0005(6) -0.0001(7)
O1 0.0263(7) 0.0211(7) 0.0183(6) -0.0020(6) -0.0013(6) -0.0004(6)
O2 0.0263(7) 0.0270(8) 0.0213(7) 0.0022(6) 0.0023(6) -0.0026(6)
O3 0.0356(8) 0.0248(7) 0.0237(7) -0.0050(7) 0.0063(6) 0.0013(6)
O4 0.0240(7) 0.0284(8) 0.0209(7) 0.0016(6) 0.0032(6) 0.0033(6)
O5 0.0218(7) 0.0394(9) 0.0293(7) -0.0024(7) -0.0025(6) 0.0003(7)
O6 0.0271(8) 0.0358(9) 0.0411(9) -0.0009(7) 0.0037(7) 0.0041(8)

loop_
_atom_type_symbol
_atom_type_description
_atom_type_scat_dispersion_real
_atom_type_scat_dispersion_imag
_atom_type_scat_source
C C 0.0181 0.0091 'International Tables Vol C Tables 4.2.6.8 and 6.1.1.4'
H H 0.0000 0.0000 'International Tables Vol C Tables 4.2.6.8 and 6.1.1.4'
N N 0.0311 0.0180 'International Tables Vol C Tables 4.2.6.8 and 6.1.1.4'
O O 0.0492 0.0322 'International Tables Vol C Tables 4.2.6.8 and 6.1.1.4'

loop_
_geom_angle_atom_site_label_1
_geom_angle_atom_site_label_2
_geom_angle_atom_site_label_3
_geom_angle_site_symmetry_1
_geom_angle_site_symmetry_3
_geom_angle
_geom_angle_publ_flag
C2 C1 O1 . . 109.72(17) ?
C2 C1 C11 . . 132.94(18) ?
O1 C1 C11 . . 117.33(17) ?
C1 C2 C3 . . 107.06(18) ?
C4 C3 C2 . . 106.74(19) ?
C3 C4 O1 . . 110.08(17) ?
C3 C4 C5 . . 134.31(19) ?
O1 C4 C5 . . 115.59(16) ?
N1 C5 C4 . . 110.43(17) ?
N1 C5 C6 . . 106.48(15) ?
C4 C5 C6 . . 116.07(16) ?
C7 C6 C9 . . 104.65(16) ?
C7 C6 C5 . . 112.60(15) ?
C9 C6 C5 . . 104.63(15) ?
O2 C7 N2 . . 124.06(19) ?
O2 C7 C6 . . 127.27(18) ?
N2 C7 C6 . . 108.66(16) ?
O3 C8 N2 . . 124.79(19) ?
O3 C8 C9 . . 127.23(18) ?
N2 C8 C9 . . 107.97(16) ?
C8 C9 C6 . . 104.44(15) ?
C8 C9 C10 . . 114.26(16) ?
C6 C9 C10 . . 104.71(15) ?
N1 C10 C12 . . 107.32(16) ?
N1 C10 C14 . . 110.39(17) ?
C12 C10 C14 . . 112.23(16) ?
N1 C10 C9 . . 104.84(15) ?
C12 C10 C9 . . 112.74(16) ?
C14 C10 C9 . . 109.05(16) ?
O6 C11 C1 . . 112.14(17) ?
O5 C12 O4 . . 124.20(19) ?
O5 C12 C10 . . 123.52(17) ?
O4 C12 C10 . . 112.28(16) ?
C16 C15 C20 . . 121.7(2) ?
C16 C15 N2 . . 118.39(18) ?
C20 C15 N2 . . 119.86(18) ?
C15 C16 C17 . . 119.1(2) ?
C18 C17 C16 . . 119.8(2) ?
C19 C18 C17 . . 120.4(2) ?
C18 C19 C20 . . 120.3(2) ?
C15 C20 C19 . . 118.6(2) ?
C10 N1 C5 . . 107.74(15) ?
C7 N2 C8 . . 112.55(17) ?
C7 N2 C15 . . 123.09(16) ?
C8 N2 C15 . . 124.24(16) ?
C4 O1 C1 . . 106.40(15) ?
C12 O4 C13 . . 115.31(17) ?

loop_
_geom_bond_atom_site_label_1
_geom_bond_atom_site_label_2
_geom_bond_site_symmetry_2
_geom_bond_distance
_geom_bond_publ_flag
C1 C2 . 1.344(3) ?
C1 O1 . 1.380(2) ?
C1 C11 . 1.487(3) ?
C2 C3 . 1.429(3) ?
C3 C4 . 1.342(3) ?
C4 O1 . 1.379(2) ?
C4 C5 . 1.491(3) ?
C5 N1 . 1.468(3) ?
C5 C6 . 1.590(3) ?
C6 C7 . 1.502(3) ?
C6 C9 . 1.538(3) ?
C7 O2 . 1.215(2) ?
C7 N2 . 1.391(3) ?
C8 O3 . 1.201(2) ?
C8 N2 . 1.398(2) ?
C8 C9 . 1.524(3) ?
C9 C10 . 1.566(3) ?
C10 N1 . 1.463(3) ?
C10 C12 . 1.527(3) ?
C10 C14 . 1.533(3) ?
C11 O6 . 1.412(3) ?
C12 O5 . 1.206(3) ?
C12 O4 . 1.326(2) ?
C13 O4 . 1.453(2) ?
C15 C16 . 1.384(3) ?
C15 C20 . 1.385(3) ?
C15 N2 . 1.440(3) ?
C16 C17 . 1.392(3) ?
C17 C18 . 1.386(3) ?
C18 C19 . 1.385(4) ?
C19 C20 . 1.394(3) ?

loop_
_geom_hbond_atom_site_label_D
_geom_hbond_atom_site_label_H
_geom_hbond_atom_site_label_A
_geom_hbond_site_symmetry_A
_geom_hbond_distance_DH
_geom_hbond_distance_HA
_geom_hbond_distance_DA
_geom_hbond_angle_DHA
_geom_hbond_publ_flag
C5 H5 N1 4_456 1.000000 2.520000 3.506(3) 169.300000 ?
C6 H6 O5 1_455 1.000000 2.350000 3.210(2) 144.200000 ?
C13 H13A O2 2_564 0.980000 2.430000 3.220(2) 137.000000 ?
N1 H1N O1 . 0.87(3) 2.36(2) 2.822(2) 112.9(19) ?
O6 H6O O2 1_655 0.93(3) 1.97(3) 2.889(2) 168.(3) ?

loop_
_geom_torsion_atom_site_label_1
_geom_torsion_atom_site_label_2
_geom_torsion_atom_site_label_3
_geom_torsion_atom_site_label_4
_geom_torsion_site_symmetry_1
_geom_torsion_site_symmetry_2
_geom_torsion_site_symmetry_3
_geom_torsion_site_symmetry_4
_geom_torsion
_geom_torsion_publ_flag
O1 C1 C2 C3 . . . . -0.1(2) ?
C11 C1 C2 C3 . . . . -179.4(2) ?
C1 C2 C3 C4 . . . . 0.1(2) ?
C2 C3 C4 O1 . . . . -0.1(2) ?
C2 C3 C4 C5 . . . . -179.0(2) ?
C3 C4 C5 N1 . . . . -131.9(2) ?
O1 C4 C5 N1 . . . . 49.2(2) ?
C3 C4 C5 C6 . . . . 106.8(3) ?
O1 C4 C5 C6 . . . . -72.1(2) ?
N1 C5 C6 C7 . . . . -106.80(18) ?
C4 C5 C6 C7 . . . . 16.6(2) ?
N1 C5 C6 C9 . . . . 6.3(2) ?
C4 C5 C6 C9 . . . . 129.64(18) ?
C9 C6 C7 O2 . . . . 168.26(19) ?
C5 C6 C7 O2 . . . . -78.7(2) ?
C9 C6 C7 N2 . . . . -13.0(2) ?
C5 C6 C7 N2 . . . . 100.10(18) ?
O3 C8 C9 C6 . . . . 173.2(2) ?
N2 C8 C9 C6 . . . . -7.9(2) ?
O3 C8 C9 C10 . . . . 59.4(3) ?
N2 C8 C9 C10 . . . . -121.67(17) ?
C7 C6 C9 C8 . . . . 12.30(19) ?
C5 C6 C9 C8 . . . . -106.31(17) ?
C7 C6 C9 C10 . . . . 132.72(16) ?
C5 C6 C9 C10 . . . . 14.11(19) ?
C8 C9 C10 N1 . . . . 83.59(19) ?
C6 C9 C10 N1 . . . . -30.06(19) ?
C8 C9 C10 C12 . . . . -32.8(2) ?
C6 C9 C10 C12 . . . . -146.49(16) ?
C8 C9 C10 C14 . . . . -158.20(16) ?
C6 C9 C10 C14 . . . . 88.15(18) ?
C2 C1 C11 O6 . . . . 102.2(3) ?
O1 C1 C11 O6 . . . . -77.1(2) ?
N1 C10 C12 O5 . . . . -18.9(3) ?
C14 C10 C12 O5 . . . . -140.3(2) ?
C9 C10 C12 O5 . . . . 96.1(2) ?
N1 C10 C12 O4 . . . . 160.37(16) ?
C14 C10 C12 O4 . . . . 38.9(2) ?
C9 C10 C12 O4 . . . . -84.7(2) ?
C20 C15 C16 C17 . . . . 1.8(3) ?
N2 C15 C16 C17 . . . . -176.21(19) ?
C15 C16 C17 C18 . . . . -0.2(3) ?
C16 C17 C18 C19 . . . . -1.5(3) ?
C17 C18 C19 C20 . . . . 1.7(3) ?
C16 C15 C20 C19 . . . . -1.5(3) ?
N2 C15 C20 C19 . . . . 176.39(18) ?
C18 C19 C20 C15 . . . . -0.2(3) ?
C12 C10 N1 C5 . . . . 155.26(16) ?
C14 C10 N1 C5 . . . . -82.1(2) ?
C9 C10 N1 C5 . . . . 35.2(2) ?
C4 C5 N1 C10 . . . . -152.87(17) ?
C6 C5 N1 C10 . . . . -26.1(2) ?
O2 C7 N2 C8 . . . . -172.63(18) ?
C6 C7 N2 C8 . . . . 8.5(2) ?
O2 C7 N2 C15 . . . . 11.2(3) ?
C6 C7 N2 C15 . . . . -167.62(17) ?
O3 C8 N2 C7 . . . . 178.75(19) ?
C9 C8 N2 C7 . . . . -0.2(2) ?
O3 C8 N2 C15 . . . . -5.1(3) ?
C9 C8 N2 C15 . . . . 175.92(17) ?
C16 C15 N2 C7 . . . . 103.7(2) ?
C20 C15 N2 C7 . . . . -74.3(2) ?
C16 C15 N2 C8 . . . . -72.0(2) ?
C20 C15 N2 C8 . . . . 110.0(2) ?
C3 C4 O1 C1 . . . . 0.1(2) ?
C5 C4 O1 C1 . . . . 179.17(17) ?
C2 C1 O1 C4 . . . . 0.0(2) ?
C11 C1 O1 C4 . . . . 179.46(17) ?
O5 C12 O4 C13 . . . . -1.5(3) ?
C10 C12 O4 C13 . . . . 179.25(17) ?
